data_7033197
loop_
_publ_author_name
'Fuller, Rebecca O.'
'Koutsantonis, George A.'
'Lozi\'c, Ivan'
'Ogden, Mark I.'
'Skelton, Brian W.'

_publ_section_title
;
 Manganese-calcium clusters supported by calixarenes.
;
_journal_issue 5
_journal_name_full 'Dalton transactions (Cambridge, England : 2003)'
_journal_page_first 2132
_journal_page_last 2137
_journal_paper_doi 10.1039/c4dt02952f
_journal_volume 44
_journal_year 2015
_chemical_formula_moiety 'C92 H116 Ca2 Mn2 N4 O12 S8, 2(C3 H7 N O)'
_chemical_formula_sum 'C98 H130 Ca2 Mn2 N6 O14 S8'
_chemical_formula_weight 2062.6
_chemical_name_systematic
;
 ?
;
_space_group_IT_number 2
_symmetry_cell_setting triclinic
_symmetry_space_group_name_Hall '-P 1'
_symmetry_space_group_name_H-M 'P -1'
_atom_sites_solution_hydrogens geom
_atom_sites_solution_primary direct
_atom_sites_solution_secondary difmap
_audit_creation_date 2014-01-21T09:25:58-00:00
_audit_creation_method 'WinGX routine CIF_UPDATE'
_audit_update_record
;
2014-10-28 deposited with the CCDC.
2014-11-21 downloaded from the CCDC.
;
_cell_angle_alpha 72.088(8)
_cell_angle_beta 82.292(8)
_cell_angle_gamma 85.576(8)
_cell_formula_units_Z 2
_cell_length_a 16.5399(16)
_cell_length_b 17.1006(16)
_cell_length_c 22.1927(19)
_cell_measurement_reflns_used 8156
_cell_measurement_temperature 150(2)
_cell_measurement_theta_max 67.2287
_cell_measurement_theta_min 2.8853
_cell_volume 5914.5(10)
_computing_cell_refinement
;
        CrysAlisPro, Oxford Diffraction Ltd.,
        Version 1.171.33.52 (release 06-11-2009 CrysAlis171 .NET)
        (compiled Nov  6 2009,16:24:50)
;
_computing_data_collection
;
        CrysAlisPro, Oxford Diffraction Ltd.,
        Version 1.171.33.52 (release 06-11-2009 CrysAlis171 .NET)
        (compiled Nov  6 2009,16:24:50)
;
_computing_data_reduction
;
        CrysAlisPro, Oxford Diffraction Ltd.,
        Version 1.171.33.52 (release 06-11-2009 CrysAlis171 .NET)
        (compiled Nov  6 2009,16:24:50)
;
_computing_molecular_graphics 'OrtepII (Johnson, C. K. (1976)'
_computing_publication_material 'WinGX Farrugia, L. J. (1999)'
_computing_structure_refinement 'SHELXL-97 (Sheldrick, 2008)'
_computing_structure_solution 'SIR92 (Altomare et al., 1994)'
_diffrn_ambient_temperature 150(2)
_diffrn_detector_area_resol_mean 10.4738
_diffrn_measured_fraction_theta_full 0.988
_diffrn_measured_fraction_theta_max 0.978
_diffrn_measurement_device_type 'Oxford Diffraction Gemini diffractometer'
_diffrn_measurement_method '\w scans'
_diffrn_orient_matrix_UB_11 0.0755683297
_diffrn_orient_matrix_UB_12 -0.0528857588
_diffrn_orient_matrix_UB_13 0.0238255082
_diffrn_orient_matrix_UB_21 0.0436171037
_diffrn_orient_matrix_UB_22 0.0785445013
_diffrn_orient_matrix_UB_23 -0.0047201696
_diffrn_orient_matrix_UB_31 -0.0347495594
_diffrn_orient_matrix_UB_32 -0.0069892206
_diffrn_orient_matrix_UB_33 0.0693645925
_diffrn_radiation_monochromator graphite
_diffrn_radiation_type CuK\a
_diffrn_radiation_wavelength 1.54178
_diffrn_reflns_av_R_equivalents 0.0896
_diffrn_reflns_av_unetI/netI 0.0999
_diffrn_reflns_limit_h_max 19
_diffrn_reflns_limit_h_min -19
_diffrn_reflns_limit_k_max 20
_diffrn_reflns_limit_k_min -19
_diffrn_reflns_limit_l_max 26
_diffrn_reflns_limit_l_min -21
_diffrn_reflns_number 60835
_diffrn_reflns_theta_full 67
_diffrn_reflns_theta_max 67.58
_diffrn_reflns_theta_min 2.89
_exptl_absorpt_coefficient_mu 4.252
_exptl_absorpt_correction_T_max 0.669
_exptl_absorpt_correction_T_min 0.532
_exptl_absorpt_correction_type analytical
_exptl_absorpt_process_details
;
  CrysAlisPro, Oxford Diffraction Ltd.,
Analytical numeric absorption correction using a multifaceted crystal

;
_exptl_crystal_colour colourless
_exptl_crystal_density_diffrn 1.158
_exptl_crystal_density_method 'not measured'
_exptl_crystal_description prism
_exptl_crystal_F_000 2180
_exptl_crystal_size_max 0.22
_exptl_crystal_size_mid 0.16
_exptl_crystal_size_min 0.12
_refine_diff_density_max 1.799
_refine_diff_density_min -0.623
_refine_diff_density_rms 0.122
_refine_ls_extinction_method none
_refine_ls_goodness_of_fit_ref 0.921
_refine_ls_hydrogen_treatment constr
_refine_ls_matrix_type full
_refine_ls_number_parameters 1249
_refine_ls_number_reflns 20874
_refine_ls_number_restraints 142
_refine_ls_restrained_S_all 0.928
_refine_ls_R_factor_all 0.1427
_refine_ls_R_factor_gt 0.0976
_refine_ls_shift/su_max 0.018
_refine_ls_shift/su_mean 0
_refine_ls_structure_factor_coef Fsqd
_refine_ls_weighting_details 'calc w=1/[\s^2^(Fo^2^)+(0.1789P)^2^] where P=(Fo^2^+2Fc^2^)/3'
_refine_ls_weighting_scheme calc
_refine_ls_wR_factor_gt 0.2536
_refine_ls_wR_factor_ref 0.2758
_reflns_number_gt 10724
_reflns_number_total 20874
_reflns_threshold_expression I>2\s(I)
_cod_data_source_file c4dt02952f2.cif
_cod_data_source_block gk288
_cod_depositor_comments 'Adding full bibliography for 7033192--7033199.cif.'
_cod_original_cell_volume 5914.5(9)
_cod_original_sg_symbol_Hall '-p 1'
_cod_database_code 7033197

loop_
_symmetry_equiv_pos_as_xyz
'x, y, z'
'-x, -y, -z'

loop_
_atom_site_label
_atom_site_type_symbol
_atom_site_fract_x
_atom_site_fract_y
_atom_site_fract_z
_atom_site_U_iso_or_equiv
_atom_site_adp_type
_atom_site_occupancy
_atom_site_symmetry_multiplicity
_atom_site_calc_flag
_atom_site_refinement_flags
_atom_site_disorder_assembly
_atom_site_disorder_group
Mn1 Mn 0.77142(8) 0.40462(7) 0.22722(5) 0.0460(3) Uani 1 1 d . A .
Mn2 Mn 0.65878(7) 0.32033(6) 0.15323(5) 0.0442(3) Uani 1 1 d . A .
Ca1 Ca 0.56568(9) 0.18825(8) 0.29628(6) 0.0440(4) Uani 1 1 d . A .
Ca2 Ca 0.69277(9) 0.28484(8) 0.38178(6) 0.0461(4) Uani 1 1 d . A .
O11 O 0.6692(3) 0.4349(3) 0.1729(2) 0.0509(12) Uani 1 1 d . . .
C11 C 0.6555(4) 0.5073(4) 0.1320(3) 0.0442(16) Uani 1 1 d . . .
C12 C 0.6082(5) 0.5175(4) 0.0816(3) 0.0472(17) Uani 1 1 d . . .
C13 C 0.5956(5) 0.5931(5) 0.0380(3) 0.0546(19) Uani 1 1 d . . .
H13 H 0.5633 0.5967 0.0048 0.066 Uiso 1 1 calc R . .
C14 C 0.6283(6) 0.6647(5) 0.0407(4) 0.066(2) Uani 1 1 d . A .
C141 C 0.6176(7) 0.7468(5) -0.0090(4) 0.083(3) Uani 1 1 d D . .
C142 C 0.5586(18) 0.7553(15) -0.0542(12) 0.110(8) Uani 0.5 1 d PDU A 1
H14A H 0.5584 0.8117 -0.0832 0.164 Uiso 0.5 1 calc PR A 1
H14B H 0.5041 0.7434 -0.031 0.164 Uiso 0.5 1 calc PR A 1
H14C H 0.5739 0.7167 -0.0789 0.164 Uiso 0.5 1 calc PR A 1
C143 C 0.5829(15) 0.8136(12) 0.0251(11) 0.087(6) Uani 0.5 1 d PDU A 1
H14D H 0.6178 0.8136 0.0575 0.13 Uiso 0.5 1 calc PR A 1
H14E H 0.5272 0.8004 0.0455 0.13 Uiso 0.5 1 calc PR A 1
H14F H 0.5822 0.8681 -0.0066 0.13 Uiso 0.5 1 calc PR A 1
C144 C 0.7010(13) 0.7777(18) -0.0424(13) 0.133(10) Uani 0.5 1 d PDU A 1
H14G H 0.7383 0.7724 -0.0104 0.199 Uiso 0.5 1 calc PR A 1
H14H H 0.6953 0.8356 -0.0675 0.199 Uiso 0.5 1 calc PR A 1
H14I H 0.723 0.745 -0.0706 0.199 Uiso 0.5 1 calc PR A 1
C145 C 0.5247(11) 0.7590(14) -0.0144(11) 0.098(7) Uani 0.5 1 d PDU A 2
H14J H 0.5052 0.7119 -0.024 0.147 Uiso 0.5 1 calc PR A 2
H14K H 0.5144 0.8095 -0.0486 0.147 Uiso 0.5 1 calc PR A 2
H14L H 0.4957 0.7633 0.0261 0.147 Uiso 0.5 1 calc PR A 2
C146 C 0.6421(18) 0.8194(11) 0.0064(11) 0.094(7) Uani 0.5 1 d PDU A 2
H14M H 0.6323 0.8693 -0.0286 0.141 Uiso 0.5 1 calc PR A 2
H14N H 0.7002 0.8135 0.012 0.141 Uiso 0.5 1 calc PR A 2
H14O H 0.6099 0.8235 0.0458 0.141 Uiso 0.5 1 calc PR A 2
C147 C 0.6590(14) 0.7396(12) -0.0740(7) 0.085(6) Uani 0.5 1 d PDU A 2
H14P H 0.639 0.6916 -0.082 0.127 Uiso 0.5 1 calc PR A 2
H14Q H 0.7183 0.7333 -0.0733 0.127 Uiso 0.5 1 calc PR A 2
H14R H 0.646 0.7894 -0.108 0.127 Uiso 0.5 1 calc PR A 2
C15 C 0.6762(5) 0.6548(4) 0.0907(3) 0.057(2) Uani 1 1 d . . .
H15 H 0.7002 0.7017 0.0942 0.069 Uiso 1 1 calc R A .
C16 C 0.6895(5) 0.5792(4) 0.1348(3) 0.0479(18) Uani 1 1 d . A .
S1 S 0.75551(12) 0.57002(10) 0.19426(7) 0.0479(4) Uani 1 1 d . . .
O21 O 0.5446(3) 0.3069(3) 0.2083(2) 0.0451(11) Uani 1 1 d . . .
C21 C 0.4798(4) 0.3493(4) 0.1924(3) 0.0389(16) Uani 1 1 d . . .
C22 C 0.4039(5) 0.3411(4) 0.2324(3) 0.0455(17) Uani 1 1 d . . .
C23 C 0.3352(5) 0.3868(5) 0.2150(3) 0.0507(19) Uani 1 1 d . . .
H23 H 0.2866 0.3767 0.2439 0.061 Uiso 1 1 calc R . .
C24 C 0.3332(5) 0.4507(5) 0.1540(3) 0.0532(19) Uani 1 1 d . . .
C241 C 0.2552(5) 0.4987(5) 0.1347(4) 0.060(2) Uani 1 1 d . . .
C242 C 0.1894(10) 0.4970(11) 0.1888(6) 0.156(7) Uani 1 1 d . . .
H24A H 0.1374 0.5165 0.1718 0.233 Uiso 1 1 calc R . .
H24B H 0.2035 0.5329 0.2125 0.233 Uiso 1 1 calc R . .
H24C H 0.1845 0.4407 0.2174 0.233 Uiso 1 1 calc R . .
C243 C 0.2701(9) 0.5893(9) 0.1010(9) 0.165(8) Uani 1 1 d . . .
H24D H 0.2934 0.5963 0.0568 0.247 Uiso 1 1 calc R . .
H24E H 0.3082 0.6088 0.123 0.247 Uiso 1 1 calc R . .
H24F H 0.2183 0.6211 0.1016 0.247 Uiso 1 1 calc R . .
C244 C 0.2198(11) 0.4636(14) 0.0893(10) 0.210(11) Uani 1 1 d . . .
H24G H 0.2486 0.485 0.0464 0.315 Uiso 1 1 calc R . .
H24H H 0.1617 0.4796 0.0886 0.315 Uiso 1 1 calc R . .
H24I H 0.2263 0.4035 0.1037 0.315 Uiso 1 1 calc R . .
C25 C 0.4069(5) 0.4572(4) 0.1146(3) 0.0494(19) Uani 1 1 d . . .
H25 H 0.4088 0.496 0.0733 0.059 Uiso 1 1 calc R . .
C26 C 0.4764(4) 0.4120(4) 0.1308(3) 0.0426(16) Uani 1 1 d . . .
S2 S 0.56611(12) 0.42770(10) 0.07420(7) 0.0464(4) Uani 1 1 d . . .
O31 O 0.5565(3) 0.2877(3) 0.3578(2) 0.0463(11) Uani 1 1 d . . .
C31 C 0.4924(4) 0.3286(4) 0.3749(3) 0.0407(15) Uani 1 1 d . . .
C32 C 0.4943(5) 0.3837(4) 0.4124(3) 0.0499(19) Uani 1 1 d . A .
C33 C 0.4247(5) 0.4226(4) 0.4347(3) 0.0527(19) Uani 1 1 d . . .
H33 H 0.4306 0.4564 0.4606 0.063 Uiso 1 1 calc R . .
C34 C 0.3480(5) 0.4143(5) 0.4206(3) 0.0546(19) Uani 1 1 d . . .
C341 C 0.2717(5) 0.4569(5) 0.4471(4) 0.065(2) Uani 1 1 d . . .
C342 C 0.2854(7) 0.5434(6) 0.4416(5) 0.090(3) Uani 1 1 d . . .
H34A H 0.3049 0.5728 0.3973 0.135 Uiso 1 1 calc R . .
H34B H 0.3263 0.545 0.4692 0.135 Uiso 1 1 calc R . .
H34C H 0.234 0.5695 0.4546 0.135 Uiso 1 1 calc R . .
C343 C 0.1972(7) 0.4503(10) 0.4180(7) 0.128(6) Uani 1 1 d . . .
H34D H 0.1492 0.4698 0.4411 0.192 Uiso 1 1 calc R . .
H34E H 0.191 0.3928 0.4206 0.192 Uiso 1 1 calc R . .
H34F H 0.2026 0.4841 0.3732 0.192 Uiso 1 1 calc R . .
C344 C 0.2567(8) 0.4118(7) 0.5227(5) 0.101(4) Uani 1 1 d . . .
H34G H 0.2085 0.437 0.5412 0.151 Uiso 1 1 calc R . .
H34H H 0.3045 0.4176 0.5425 0.151 Uiso 1 1 calc R . .
H34I H 0.248 0.3533 0.5304 0.151 Uiso 1 1 calc R . .
C35 C 0.3434(5) 0.3643(4) 0.3819(3) 0.0524(18) Uani 1 1 d . . .
H35 H 0.2917 0.3576 0.3703 0.063 Uiso 1 1 calc R . .
C36 C 0.4124(5) 0.3237(4) 0.3596(3) 0.0461(17) Uani 1 1 d . . .
S3 S 0.39958(11) 0.26445(10) 0.30816(7) 0.0446(4) Uani 1 1 d . . .
O41 O 0.6989(3) 0.4213(3) 0.30700(19) 0.0457(11) Uani 1 1 d . . .
C41 C 0.6689(4) 0.4926(4) 0.3125(3) 0.0444(17) Uani 1 1 d . A .
C42 C 0.6874(5) 0.5687(4) 0.2641(3) 0.0454(17) Uani 1 1 d . A .
C43 C 0.6545(5) 0.6431(4) 0.2704(3) 0.055(2) Uani 1 1 d . . .
H43 H 0.6684 0.6922 0.2372 0.065 Uiso 1 1 calc R A .
C44 C 0.6013(5) 0.6490(5) 0.3241(3) 0.059(2) Uani 1 1 d . A .
C441 C 0.5708(7) 0.7322(5) 0.3296(4) 0.072(3) Uani 1 1 d . . .
C442 C 0.6429(7) 0.7773(6) 0.3387(5) 0.096(4) Uani 1 1 d U A .
H44A H 0.667 0.7445 0.3771 0.144 Uiso 1 1 calc R . .
H44B H 0.6235 0.831 0.3434 0.144 Uiso 1 1 calc R . .
H44C H 0.6841 0.7852 0.3015 0.144 Uiso 1 1 calc R . .
C443 C 0.5332(12) 0.7831(9) 0.2671(7) 0.161(8) Uani 1 1 d . A .
H44D H 0.5577 0.763 0.2316 0.241 Uiso 1 1 calc R . .
H44E H 0.5445 0.8413 0.2574 0.241 Uiso 1 1 calc R . .
H44F H 0.4741 0.7765 0.2733 0.241 Uiso 1 1 calc R . .
C444 C 0.5044(6) 0.7254(6) 0.3862(5) 0.088(3) Uani 1 1 d . A .
H44G H 0.4539 0.7076 0.3767 0.132 Uiso 1 1 calc R . .
H44H H 0.4944 0.7791 0.3936 0.132 Uiso 1 1 calc R . .
H44I H 0.5224 0.6851 0.4244 0.132 Uiso 1 1 calc R . .
C45 C 0.5836(5) 0.5747(4) 0.3713(3) 0.0512(19) Uani 1 1 d . . .
H45 H 0.5481 0.576 0.4084 0.061 Uiso 1 1 calc R A .
C46 C 0.6155(5) 0.4989(4) 0.3665(3) 0.0492(18) Uani 1 1 d . A .
S4 S 0.59048(12) 0.40688(10) 0.43048(7) 0.0475(4) Uani 1 1 d . . .
O51 O 0.8108(3) 0.3080(3) 0.3035(2) 0.0514(12) Uani 1 1 d . . .
C51 C 0.8840(5) 0.2798(4) 0.3052(3) 0.0466(17) Uani 1 1 d . A .
C52 C 0.9079(5) 0.2130(5) 0.3576(4) 0.059(2) Uani 1 1 d . . .
C53 C 0.9876(6) 0.1826(5) 0.3621(5) 0.070(2) Uani 1 1 d . A .
H53 H 0.9994 0.1379 0.3981 0.084 Uiso 1 1 calc R . .
C54 C 1.0511(6) 0.2159(6) 0.3151(6) 0.086(3) Uani 1 1 d . . .
C541 C 1.1382(6) 0.1920(7) 0.3263(6) 0.097(4) Uani 1 1 d . A .
C542 C 1.1520(8) 0.1070(10) 0.3711(8) 0.143(6) Uani 1 1 d . . .
H54A H 1.1171 0.1009 0.4115 0.214 Uiso 1 1 calc R A .
H54B H 1.2094 0.099 0.379 0.214 Uiso 1 1 calc R . .
H54C H 1.1384 0.0659 0.3519 0.214 Uiso 1 1 calc R . .
C543 C 1.1952(6) 0.2045(8) 0.2568(7) 0.109(4) Uani 1 1 d . . .
H54D H 1.1644 0.1892 0.2276 0.164 Uiso 1 1 calc R A .
H54E H 1.245 0.1695 0.2631 0.164 Uiso 1 1 calc R . .
H54F H 1.2098 0.2622 0.2385 0.164 Uiso 1 1 calc R . .
C544 C 1.1706(7) 0.2533(9) 0.3599(6) 0.113(4) Uani 1 1 d . . .
H54G H 1.1669 0.31 0.332 0.169 Uiso 1 1 calc R A .
H54H H 1.2276 0.2383 0.3675 0.169 Uiso 1 1 calc R . .
H54I H 1.137 0.2487 0.4007 0.169 Uiso 1 1 calc R . .
C55 C 1.0283(6) 0.2794(5) 0.2609(4) 0.065(2) Uani 1 1 d . A .
H55 H 1.0689 0.3005 0.2262 0.079 Uiso 1 1 calc R . .
C56 C 0.9502(5) 0.3109(4) 0.2567(4) 0.0520(18) Uani 1 1 d . . .
S5 S 0.93112(12) 0.39873(11) 0.19106(8) 0.0510(5) Uani 1 1 d . A .
O61 O 0.6851(3) 0.1606(3) 0.3528(2) 0.0497(12) Uani 1 1 d . . .
C61 C 0.7341(5) 0.0969(4) 0.3639(3) 0.0440(17) Uani 1 1 d . A .
C62 C 0.7232(5) 0.0251(4) 0.3441(3) 0.0477(17) Uani 1 1 d . . .
C63 C 0.7751(5) -0.0444(4) 0.3585(3) 0.053(2) Uani 1 1 d . A .
H63 H 0.7641 -0.089 0.3442 0.064 Uiso 1 1 calc R . .
C64 C 0.8416(5) -0.0533(5) 0.3920(4) 0.060(2) Uani 1 1 d . . .
C641 C 0.8953(7) -0.1328(6) 0.4080(5) 0.081(3) Uani 1 1 d . A .
C642 C 0.9228(10) -0.1564(11) 0.3451(9) 0.158(7) Uani 1 1 d . . .
H64A H 0.9459 -0.1085 0.3119 0.237 Uiso 1 1 calc R A .
H64B H 0.8754 -0.1738 0.3309 0.237 Uiso 1 1 calc R . .
H64C H 0.9641 -0.2014 0.3532 0.237 Uiso 1 1 calc R . .
C643 C 0.9719(8) -0.1233(7) 0.4326(8) 0.127(5) Uani 1 1 d . . .
H64D H 0.9969 -0.0719 0.4061 0.19 Uiso 1 1 calc R A .
H64E H 1.0098 -0.1698 0.4312 0.19 Uiso 1 1 calc R . .
H64F H 0.9596 -0.1218 0.4766 0.19 Uiso 1 1 calc R . .
C644 C 0.8466(9) -0.2013(7) 0.4557(8) 0.142(6) Uani 1 1 d U . .
H64G H 0.8142 -0.2261 0.433 0.212 Uiso 1 1 calc R A .
H64H H 0.8102 -0.1788 0.4854 0.212 Uiso 1 1 calc R . .
H64I H 0.884 -0.2432 0.4794 0.212 Uiso 1 1 calc R . .
C65 C 0.8533(5) 0.0151(5) 0.4111(3) 0.0560(19) Uani 1 1 d . A .
H65 H 0.8983 0.0133 0.434 0.067 Uiso 1 1 calc R . .
C66 C 0.8036(5) 0.0849(4) 0.3986(3) 0.0488(18) Uani 1 1 d . . .
S6 S 0.83158(13) 0.16875(11) 0.42222(8) 0.0529(5) Uani 1 1 d . A .
O71 O 0.6596(3) 0.1946(3) 0.2027(2) 0.0482(12) Uani 1 1 d . . .
C71 C 0.7010(5) 0.1380(4) 0.1809(3) 0.0476(18) Uani 1 1 d . A .
C72 C 0.7449(5) 0.1537(4) 0.1203(3) 0.0459(17) Uani 1 1 d . . .
C73 C 0.7881(6) 0.0927(5) 0.0982(3) 0.062(2) Uani 1 1 d . A .
H73 H 0.8189 0.1074 0.0573 0.074 Uiso 1 1 calc R . .
C74 C 0.7866(6) 0.0096(5) 0.1357(4) 0.064(2) Uani 1 1 d D . .
C741 C 0.8309(6) -0.0597(5) 0.1110(4) 0.076(3) Uani 1 1 d DU A .
C742 C 0.8731(17) -0.0305(15) 0.0455(9) 0.102(8) Uani 0.5 1 d PDU A 1
H74A H 0.9151 0.0076 0.0442 0.153 Uiso 0.5 1 calc PR A 1
H74B H 0.8335 -0.0023 0.0162 0.153 Uiso 0.5 1 calc PR A 1
H74C H 0.8988 -0.0776 0.0329 0.153 Uiso 0.5 1 calc PR A 1
C743 C 0.8913(15) -0.1064(17) 0.1599(11) 0.112(8) Uani 0.5 1 d PDU A 1
H74D H 0.8603 -0.1341 0.2008 0.169 Uiso 0.5 1 calc PR A 1
H74E H 0.9273 -0.0671 0.1658 0.169 Uiso 0.5 1 calc PR A 1
H74F H 0.9243 -0.1473 0.1436 0.169 Uiso 0.5 1 calc PR A 1
C744 C 0.7712(12) -0.1228(12) 0.1162(11) 0.089(6) Uani 0.5 1 d PDU A 1
H74G H 0.7349 -0.1313 0.1562 0.133 Uiso 0.5 1 calc PR A 1
H74H H 0.8005 -0.1747 0.1157 0.133 Uiso 0.5 1 calc PR A 1
H74I H 0.7388 -0.1041 0.0802 0.133 Uiso 0.5 1 calc PR A 1
C745 C 0.9116(11) -0.0360(13) 0.0727(11) 0.089(6) Uani 0.5 1 d PDU A 2
H74J H 0.9507 -0.0315 0.1009 0.133 Uiso 0.5 1 calc PR A 2
H74K H 0.9053 0.017 0.0401 0.133 Uiso 0.5 1 calc PR A 2
H74L H 0.9317 -0.0781 0.0522 0.133 Uiso 0.5 1 calc PR A 2
C746 C 0.829(2) -0.1440(13) 0.1609(11) 0.122(9) Uani 0.5 1 d PDU A 2
H74M H 0.7757 -0.1674 0.1654 0.184 Uiso 0.5 1 calc PR A 2
H74N H 0.8393 -0.1385 0.2019 0.184 Uiso 0.5 1 calc PR A 2
H74O H 0.8718 -0.1805 0.1475 0.184 Uiso 0.5 1 calc PR A 2
C747 C 0.7840(15) -0.0624(15) 0.0560(10) 0.102(7) Uani 0.5 1 d PDU A 2
H74P H 0.7251 -0.0581 0.0688 0.152 Uiso 0.5 1 calc PR A 2
H74Q H 0.7975 -0.1143 0.0463 0.152 Uiso 0.5 1 calc PR A 2
H74R H 0.7995 -0.0163 0.0181 0.152 Uiso 0.5 1 calc PR A 2
C75 C 0.7410(5) -0.0077(4) 0.1958(3) 0.056(2) Uani 1 1 d . A .
H75 H 0.738 -0.0632 0.2221 0.067 Uiso 1 1 calc R . .
C76 C 0.7003(5) 0.0532(4) 0.2180(3) 0.0504(19) Uani 1 1 d . . .
S7 S 0.64399(12) 0.02701(10) 0.29659(7) 0.0472(4) Uani 1 1 d . A .
O81 O 0.7835(3) 0.3219(3) 0.1708(2) 0.0477(12) Uani 1 1 d . . .
C81 C 0.8453(4) 0.3252(4) 0.1268(3) 0.0393(15) Uani 1 1 d . A .
C82 C 0.9214(5) 0.3574(4) 0.1270(3) 0.0493(18) Uani 1 1 d . . .
C83 C 0.9852(5) 0.3638(4) 0.0788(3) 0.0500(18) Uani 1 1 d . A .
H83 H 1.0347 0.3864 0.0816 0.06 Uiso 1 1 calc R . .
C84 C 0.9781(5) 0.3378(5) 0.0259(3) 0.055(2) Uani 1 1 d . . .
C841 C 1.0470(5) 0.3467(5) -0.0287(3) 0.060(2) Uani 1 1 d . A .
C842 C 1.1125(6) 0.4052(6) -0.0271(6) 0.097(4) Uani 1 1 d . . .
H84A H 1.1436 0.3791 0.009 0.146 Uiso 1 1 calc R A .
H84B H 1.086 0.4566 -0.0223 0.146 Uiso 1 1 calc R . .
H84C H 1.1495 0.4171 -0.0669 0.146 Uiso 1 1 calc R . .
C843 C 1.0845(8) 0.2671(7) -0.0282(6) 0.118(5) Uani 1 1 d . . .
H84D H 1.1209 0.2726 -0.0678 0.177 Uiso 1 1 calc R A .
H84E H 1.042 0.2285 -0.0245 0.177 Uiso 1 1 calc R . .
H84F H 1.1162 0.2465 0.0083 0.177 Uiso 1 1 calc R . .
C844 C 1.0106(8) 0.3904(11) -0.0914(5) 0.133(6) Uani 1 1 d . . .
H84G H 1.0547 0.4035 -0.1267 0.2 Uiso 1 1 calc R A .
H84H H 0.9815 0.4414 -0.0881 0.2 Uiso 1 1 calc R . .
H84I H 0.9726 0.3544 -0.0991 0.2 Uiso 1 1 calc R . .
C85 C 0.9053(5) 0.3024(4) 0.0256(3) 0.0501(18) Uani 1 1 d . A .
H85 H 0.8994 0.2826 -0.0091 0.06 Uiso 1 1 calc R . .
C86 C 0.8413(5) 0.2947(4) 0.0736(3) 0.0491(18) Uani 1 1 d . . .
S8 S 0.74601(12) 0.25787(10) 0.06688(7) 0.0478(4) Uani 1 1 d . A .
C101 C 0.4681(7) 0.5310(6) 0.2484(4) 0.082(3) Uani 1 1 d . . .
H10A H 0.4288 0.4908 0.2749 0.123 Uiso 1 1 calc R . .
H10B H 0.5113 0.5347 0.2736 0.123 Uiso 1 1 calc R . .
H10C H 0.4922 0.5137 0.2115 0.123 Uiso 1 1 calc R . .
C102 C 0.4601(9) 0.6656(7) 0.1663(5) 0.109(4) Uani 1 1 d . . .
H10D H 0.4628 0.6393 0.1325 0.164 Uiso 1 1 calc R . .
H10E H 0.5148 0.6813 0.1692 0.164 Uiso 1 1 calc R . .
H10F H 0.4237 0.7148 0.1563 0.164 Uiso 1 1 calc R . .
N10 N 0.4283(6) 0.6078(6) 0.2274(4) 0.093(3) Uani 1 1 d . . .
C10 C 0.3649(14) 0.6230(18) 0.2613(10) 0.241(15) Uani 1 1 d . . .
H10 H 0.348 0.5816 0.2997 0.289 Uiso 1 1 calc R . .
O10 O 0.3233(15) 0.6882(17) 0.2479(9) 0.372(19) Uani 1 1 d . . .
C201 C 0.9073(6) 0.1174(6) 0.2277(4) 0.072(2) Uani 1 1 d . . .
H20A H 0.8918 0.0849 0.272 0.108 Uiso 1 1 calc R . .
H20B H 0.8681 0.1098 0.2007 0.108 Uiso 1 1 calc R . .
H20C H 0.9074 0.1757 0.2249 0.108 Uiso 1 1 calc R . .
C202 C 1.0178(9) 0.1248(8) 0.1392(6) 0.127(5) Uani 1 1 d . . .
H20D H 1.0274 0.1835 0.1295 0.191 Uiso 1 1 calc R . .
H20E H 0.9783 0.1177 0.1124 0.191 Uiso 1 1 calc R . .
H20F H 1.0694 0.0956 0.1307 0.191 Uiso 1 1 calc R . .
N20 N 0.9856(7) 0.0914(7) 0.2067(5) 0.113(4) Uani 1 1 d . . .
C20 C 1.0314(10) 0.0482(12) 0.2549(10) 0.148(6) Uani 1 1 d . . .
H20 H 1.0075 0.0315 0.298 0.177 Uiso 1 1 calc R . .
O20 O 1.1108(8) 0.0301(8) 0.2395(7) 0.183(5) Uani 1 1 d . . .
C301 C 0.3182(10) 0.0283(12) 0.2130(9) 0.113(6) Uiso 0.666(12) 1 d PDU A 1
H30A H 0.3202 -0.0215 0.1998 0.17 Uiso 0.666(12) 1 calc PR A 1
H30B H 0.2942 0.0743 0.1812 0.17 Uiso 0.666(12) 1 calc PR A 1
H30C H 0.2848 0.0192 0.2544 0.17 Uiso 0.666(12) 1 calc PR A 1
C302 C 0.4746(14) 0.0114(17) 0.1882(14) 0.164(7) Uiso 0.666(12) 1 d PDU A 1
H30D H 0.4598 -0.0351 0.1754 0.245 Uiso 0.666(12) 1 calc PR A 1
H30E H 0.5145 -0.0074 0.219 0.245 Uiso 0.666(12) 1 calc PR A 1
H30F H 0.4984 0.0538 0.1506 0.245 Uiso 0.666(12) 1 calc PR A 1
N30 N 0.3987(9) 0.0470(10) 0.2185(8) 0.113(5) Uiso 0.666(12) 1 d PDU A 1
C30 C 0.4200(8) 0.1087(9) 0.2340(6) 0.072(4) Uiso 0.666(12) 1 d PDU A 1
H30 H 0.3771 0.1482 0.2367 0.086 Uiso 0.666(12) 1 calc PR A 1
O30 O 0.4831(4) 0.1247(3) 0.2452(3) 0.0666(15) Uani 1 1 d D . .
C303 C 0.501(2) 0.011(2) 0.1382(16) 0.114(11) Uiso 0.334(12) 1 d PDU A 2
H30G H 0.4723 -0.0354 0.1348 0.171 Uiso 0.334(12) 1 calc PR A 2
H30H H 0.5551 -0.0093 0.152 0.171 Uiso 0.334(12) 1 calc PR A 2
H30I H 0.5082 0.0527 0.0966 0.171 Uiso 0.334(12) 1 calc PR A 2
C304 C 0.413(3) -0.015(3) 0.2446(17) 0.134(13) Uiso 0.334(12) 1 d PDU A 2
H30J H 0.3936 -0.06 0.2324 0.201 Uiso 0.334(12) 1 calc PR A 2
H30K H 0.3665 0.0119 0.2639 0.201 Uiso 0.334(12) 1 calc PR A 2
H30L H 0.4525 -0.0366 0.2754 0.201 Uiso 0.334(12) 1 calc PR A 2
N30' N 0.453(2) 0.047(2) 0.1863(15) 0.164(7) Uiso 0.334(12) 1 d PDU A 2
C30' C 0.4911(19) 0.1021(17) 0.2020(14) 0.080(8) Uiso 0.334(12) 1 d PDU A 2
H30' H 0.5336 0.1278 0.1705 0.096 Uiso 0.334(12) 1 calc PR A 2
C401 C 0.3575(8) 0.0701(11) 0.4749(6) 0.137(6) Uani 1 1 d . . .
H40A H 0.345 0.099 0.4315 0.205 Uiso 1 1 calc R . .
H40B H 0.3129 0.0805 0.5056 0.205 Uiso 1 1 calc R . .
H40C H 0.3638 0.0109 0.4806 0.205 Uiso 1 1 calc R . .
C402 C 0.4363(9) 0.1235(8) 0.5426(5) 0.120(5) Uani 1 1 d U . .
H40D H 0.4899 0.1444 0.5423 0.181 Uiso 1 1 calc R . .
H40E H 0.426 0.0753 0.5801 0.181 Uiso 1 1 calc R . .
H40F H 0.3939 0.1663 0.5443 0.181 Uiso 1 1 calc R . .
N40 N 0.4348(5) 0.1004(5) 0.4856(3) 0.075(2) Uani 1 1 d . A .
C40 C 0.4971(6) 0.1109(5) 0.4424(3) 0.065(2) Uani 1 1 d . . .
H40 H 0.5447 0.132 0.4505 0.078 Uiso 1 1 calc R A .
O40 O 0.4992(4) 0.0954(3) 0.3913(2) 0.0618(15) Uani 1 1 d . A .
C501 C 0.7408(12) 0.2007(10) 0.6341(6) 0.167(8) Uani 1 1 d D . .
H50A H 0.738 0.2609 0.6226 0.251 Uiso 1 1 calc R . .
H50B H 0.7976 0.1807 0.6379 0.251 Uiso 1 1 calc R . .
H50C H 0.7073 0.1778 0.6748 0.251 Uiso 1 1 calc R . .
C502 C 0.7183(14) 0.0870(10) 0.5885(8) 0.184(7) Uani 1 1 d DU . .
H50D H 0.6665 0.0607 0.6077 0.276 Uiso 1 1 calc R . .
H50E H 0.7616 0.0604 0.6149 0.276 Uiso 1 1 calc R . .
H50F H 0.7321 0.0815 0.5456 0.276 Uiso 1 1 calc R . .
N50 N 0.7102(8) 0.1749(6) 0.5844(4) 0.123(4) Uani 1 1 d D . .
C50 C 0.6785(6) 0.2247(6) 0.5369(4) 0.078(3) Uani 1 1 d D A .
H50 H 0.674 0.2809 0.5357 0.093 Uiso 1 1 calc R . .
O50 O 0.6531(4) 0.2088(3) 0.4928(2) 0.0657(15) Uani 1 1 d D . .
C601 C 0.9414(15) 0.3391(12) 0.4704(9) 0.201(10) Uani 1 1 d . . .
H60A H 0.8967 0.3101 0.5005 0.302 Uiso 1 1 calc R . .
H60B H 0.9686 0.3721 0.4902 0.302 Uiso 1 1 calc R . .
H60C H 0.9808 0.2989 0.4586 0.302 Uiso 1 1 calc R . .
C602 C 0.9801(10) 0.4254(12) 0.3767(11) 0.181(9) Uani 1 1 d . . .
H60D H 1.0186 0.3823 0.3686 0.271 Uiso 1 1 calc R . .
H60E H 1.0065 0.4584 0.397 0.271 Uiso 1 1 calc R . .
H60F H 0.963 0.4609 0.3362 0.271 Uiso 1 1 calc R . .
N60 N 0.9111(6) 0.3891(6) 0.4172(6) 0.104(3) Uani 1 1 d D . .
C60 C 0.8401(7) 0.3907(7) 0.4010(5) 0.084(3) Uani 1 1 d D A .
H60 H 0.8307 0.4267 0.3602 0.1 Uiso 1 1 calc R . .
O60 O 0.7810(4) 0.3494(4) 0.4334(2) 0.0655(15) Uani 1 1 d . . .

loop_
_atom_site_aniso_label
_atom_site_aniso_U_11
_atom_site_aniso_U_22
_atom_site_aniso_U_33
_atom_site_aniso_U_23
_atom_site_aniso_U_13
_atom_site_aniso_U_12
Mn1 0.0687(8) 0.0403(6) 0.0344(5) -0.0202(4) 0.0022(5) -0.0130(5)
Mn2 0.0657(8) 0.0368(6) 0.0340(5) -0.0175(4) 0.0041(5) -0.0147(5)
Ca1 0.0638(9) 0.0386(7) 0.0337(6) -0.0185(5) 0.0048(6) -0.0142(6)
Ca2 0.0690(10) 0.0394(7) 0.0363(6) -0.0210(5) -0.0004(6) -0.0118(7)
O11 0.078(4) 0.035(3) 0.042(2) -0.012(2) -0.009(2) -0.017(2)
C11 0.053(4) 0.043(4) 0.033(3) -0.011(3) 0.008(3) -0.004(3)
C12 0.066(5) 0.049(4) 0.033(3) -0.021(3) 0.001(3) -0.017(4)
C13 0.082(6) 0.046(4) 0.037(3) -0.011(3) -0.012(4) -0.007(4)
C14 0.104(7) 0.045(4) 0.055(4) -0.017(3) -0.015(5) -0.012(4)
C141 0.122(9) 0.046(5) 0.083(6) -0.013(4) -0.025(6) -0.008(5)
C142 0.155(17) 0.085(13) 0.098(13) -0.017(11) -0.077(13) 0.006(12)
C143 0.098(13) 0.066(11) 0.105(13) -0.027(10) -0.032(11) -0.011(11)
C144 0.139(17) 0.104(15) 0.108(14) 0.037(12) -0.016(13) -0.001(14)
C145 0.145(17) 0.073(12) 0.070(11) -0.017(10) -0.005(12) -0.008(12)
C146 0.136(16) 0.052(10) 0.097(13) -0.008(9) -0.049(13) -0.027(11)
C147 0.125(14) 0.059(10) 0.064(10) -0.002(8) -0.018(10) -0.020(10)
C15 0.084(6) 0.038(4) 0.050(4) -0.013(3) 0.005(4) -0.019(4)
C16 0.071(5) 0.042(4) 0.038(3) -0.021(3) 0.001(3) -0.018(3)
S1 0.0681(12) 0.0425(9) 0.0383(8) -0.0200(7) 0.0041(8) -0.0187(8)
O21 0.047(3) 0.048(3) 0.043(2) -0.017(2) -0.001(2) -0.007(2)
C21 0.051(4) 0.039(4) 0.034(3) -0.021(3) 0.003(3) -0.020(3)
C22 0.063(5) 0.046(4) 0.033(3) -0.019(3) 0.001(3) -0.016(4)
C23 0.061(5) 0.056(4) 0.041(4) -0.025(3) 0.007(3) -0.021(4)
C24 0.075(6) 0.047(4) 0.043(4) -0.020(3) -0.007(4) -0.015(4)
C241 0.064(5) 0.067(5) 0.048(4) -0.017(4) 0.002(4) -0.011(4)
C242 0.165(15) 0.181(17) 0.087(8) -0.014(9) -0.009(9) 0.079(13)
C243 0.122(12) 0.102(11) 0.223(19) 0.022(12) -0.018(12) -0.007(9)
C244 0.176(17) 0.28(3) 0.27(2) -0.20(2) -0.153(17) 0.116(17)
C25 0.076(6) 0.049(4) 0.026(3) -0.014(3) 0.002(3) -0.019(4)
C26 0.052(4) 0.040(4) 0.041(3) -0.020(3) 0.000(3) -0.009(3)
S2 0.0660(12) 0.0449(9) 0.0324(7) -0.0170(7) 0.0001(7) -0.0152(8)
O31 0.059(3) 0.046(3) 0.041(2) -0.024(2) 0.000(2) -0.010(2)
C31 0.057(5) 0.030(3) 0.037(3) -0.016(3) 0.001(3) -0.003(3)
C32 0.073(5) 0.052(4) 0.032(3) -0.022(3) 0.004(3) -0.023(4)
C33 0.077(6) 0.046(4) 0.043(4) -0.024(3) 0.002(4) -0.018(4)
C34 0.071(5) 0.050(4) 0.047(4) -0.023(3) 0.004(4) -0.011(4)
C341 0.071(6) 0.061(5) 0.075(5) -0.039(4) -0.006(4) -0.002(4)
C342 0.103(8) 0.078(7) 0.106(8) -0.060(6) 0.004(6) -0.003(6)
C343 0.095(9) 0.178(14) 0.175(13) -0.143(12) -0.048(9) 0.043(9)
C344 0.136(10) 0.094(8) 0.075(6) -0.039(6) 0.007(7) -0.003(7)
C35 0.067(5) 0.043(4) 0.050(4) -0.018(3) -0.003(4) -0.006(4)
C36 0.069(5) 0.039(4) 0.033(3) -0.016(3) 0.004(3) -0.012(3)
S3 0.0613(11) 0.0399(9) 0.0379(8) -0.0202(7) 0.0023(7) -0.0136(8)
O41 0.073(3) 0.036(2) 0.034(2) -0.0198(18) 0.003(2) -0.012(2)
C41 0.065(5) 0.039(4) 0.036(3) -0.020(3) 0.003(3) -0.018(3)
C42 0.069(5) 0.042(4) 0.032(3) -0.021(3) 0.002(3) -0.016(3)
C43 0.084(6) 0.037(4) 0.048(4) -0.020(3) 0.004(4) -0.022(4)
C44 0.091(6) 0.049(4) 0.048(4) -0.030(3) 0.003(4) -0.017(4)
C441 0.116(8) 0.050(5) 0.055(4) -0.028(4) 0.000(5) -0.003(5)
C442 0.147(9) 0.059(5) 0.092(6) -0.053(5) 0.043(6) -0.043(6)
C443 0.28(2) 0.099(10) 0.118(10) -0.062(9) -0.059(12) 0.085(12)
C444 0.105(8) 0.061(6) 0.112(8) -0.058(6) 0.027(6) -0.023(5)
C45 0.075(5) 0.047(4) 0.042(4) -0.029(3) 0.001(3) -0.014(4)
C46 0.081(5) 0.042(4) 0.033(3) -0.020(3) -0.005(3) -0.018(4)
S4 0.0699(12) 0.0438(9) 0.0354(8) -0.0223(7) 0.0024(8) -0.0149(8)
O51 0.063(4) 0.055(3) 0.040(2) -0.019(2) -0.004(2) -0.008(3)
C51 0.057(5) 0.045(4) 0.048(4) -0.025(3) -0.012(4) -0.009(4)
C52 0.072(6) 0.052(5) 0.059(4) -0.020(4) -0.015(4) -0.024(4)
C53 0.064(6) 0.052(5) 0.091(6) -0.013(4) -0.010(5) -0.017(4)
C54 0.052(6) 0.068(6) 0.129(9) -0.010(6) -0.022(6) -0.016(5)
C541 0.057(6) 0.087(8) 0.125(9) -0.008(7) 0.006(6) 0.007(6)
C542 0.099(10) 0.165(15) 0.179(14) -0.073(12) -0.068(10) 0.080(10)
C543 0.051(6) 0.102(9) 0.180(13) -0.050(9) -0.021(7) 0.013(6)
C544 0.071(7) 0.146(12) 0.132(10) -0.057(9) -0.007(7) -0.019(7)
C55 0.064(6) 0.047(5) 0.081(6) -0.010(4) -0.007(4) -0.020(4)
C56 0.057(5) 0.043(4) 0.066(5) -0.024(3) -0.022(4) -0.009(4)
S5 0.0705(13) 0.0430(9) 0.0449(9) -0.0213(7) 0.0022(8) -0.0175(9)
O61 0.068(3) 0.043(3) 0.044(2) -0.023(2) 0.001(2) -0.010(3)
C61 0.063(5) 0.041(4) 0.023(3) -0.008(3) 0.015(3) -0.011(3)
C62 0.057(5) 0.042(4) 0.042(4) -0.012(3) 0.006(3) -0.013(3)
C63 0.070(5) 0.041(4) 0.047(4) -0.018(3) 0.015(4) -0.015(4)
C64 0.073(6) 0.055(5) 0.052(4) -0.016(4) 0.003(4) -0.011(4)
C641 0.096(8) 0.060(6) 0.091(7) -0.030(5) -0.019(6) 0.008(5)
C642 0.151(14) 0.158(15) 0.215(17) -0.132(14) -0.062(12) 0.077(12)
C643 0.111(10) 0.059(7) 0.214(16) -0.029(8) -0.073(10) 0.019(6)
C644 0.129(10) 0.062(7) 0.189(12) 0.028(8) -0.024(9) 0.005(7)
C65 0.070(5) 0.051(5) 0.044(4) -0.014(3) 0.004(4) -0.011(4)
C66 0.072(5) 0.037(4) 0.038(3) -0.013(3) -0.001(3) -0.014(4)
S6 0.0737(13) 0.0462(10) 0.0459(9) -0.0210(7) -0.0111(9) -0.0081(9)
O71 0.075(3) 0.035(2) 0.039(2) -0.0219(19) 0.010(2) -0.015(2)
C71 0.072(5) 0.036(4) 0.041(3) -0.018(3) -0.004(3) -0.016(3)
C72 0.067(5) 0.037(4) 0.041(3) -0.021(3) -0.004(3) -0.012(3)
C73 0.099(7) 0.052(5) 0.039(4) -0.025(3) 0.010(4) -0.020(4)
C74 0.101(7) 0.044(4) 0.054(4) -0.030(3) 0.012(4) -0.018(4)
C741 0.106(6) 0.060(5) 0.066(5) -0.038(4) 0.019(4) -0.003(4)
C742 0.111(11) 0.093(10) 0.109(11) -0.052(9) 0.006(8) 0.014(8)
C743 0.111(11) 0.110(11) 0.115(11) -0.042(9) -0.002(8) 0.017(9)
C744 0.091(10) 0.075(9) 0.107(10) -0.047(8) 0.016(8) -0.011(7)
C745 0.098(11) 0.080(10) 0.092(10) -0.039(8) 0.002(8) 0.008(8)
C746 0.138(12) 0.113(12) 0.119(12) -0.045(9) -0.001(9) 0.001(9)
C747 0.131(11) 0.097(10) 0.104(10) -0.068(8) -0.015(8) -0.008(8)
C75 0.086(6) 0.040(4) 0.048(4) -0.025(3) 0.010(4) -0.021(4)
C76 0.080(5) 0.041(4) 0.038(3) -0.023(3) 0.005(3) -0.024(4)
S7 0.0689(12) 0.0381(9) 0.0384(8) -0.0186(7) 0.0058(8) -0.0172(8)
O81 0.061(3) 0.052(3) 0.040(2) -0.028(2) 0.006(2) -0.020(2)
C81 0.053(4) 0.027(3) 0.034(3) -0.008(2) 0.006(3) -0.004(3)
C82 0.070(5) 0.039(4) 0.045(4) -0.020(3) -0.001(4) -0.017(3)
C83 0.058(5) 0.041(4) 0.051(4) -0.013(3) 0.001(4) -0.015(3)
C84 0.074(5) 0.049(4) 0.039(4) -0.015(3) 0.015(4) -0.018(4)
C841 0.068(5) 0.068(5) 0.047(4) -0.025(4) 0.020(4) -0.029(4)
C842 0.091(8) 0.080(7) 0.124(9) -0.054(6) 0.053(7) -0.034(6)
C843 0.113(10) 0.090(8) 0.132(10) -0.041(7) 0.069(8) -0.006(7)
C844 0.096(9) 0.221(17) 0.054(6) -0.010(8) 0.026(6) -0.022(10)
C85 0.062(5) 0.049(4) 0.039(3) -0.016(3) 0.010(3) -0.013(4)
C86 0.078(5) 0.037(4) 0.035(3) -0.015(3) 0.003(3) -0.018(3)
S8 0.0705(12) 0.0441(9) 0.0336(8) -0.0201(7) 0.0063(8) -0.0182(8)
C101 0.111(8) 0.067(6) 0.068(5) -0.013(4) -0.019(5) -0.023(6)
C102 0.171(13) 0.088(8) 0.066(6) -0.018(5) -0.015(7) -0.005(8)
N10 0.123(8) 0.103(7) 0.057(4) -0.034(5) -0.003(5) 0.008(6)
C10 0.21(2) 0.31(3) 0.140(16) -0.027(18) 0.049(15) 0.13(2)
O10 0.39(3) 0.49(4) 0.213(17) -0.16(2) -0.030(18) 0.31(3)
C201 0.088(7) 0.066(6) 0.068(5) -0.034(4) 0.001(5) -0.008(5)
C202 0.145(12) 0.107(10) 0.101(9) -0.014(7) 0.049(9) -0.004(9)
N20 0.103(8) 0.108(8) 0.082(6) 0.024(5) 0.010(6) 0.018(6)
C20 0.098(12) 0.155(16) 0.208(19) -0.085(15) -0.003(12) -0.012(10)
O20 0.130(10) 0.171(12) 0.254(15) -0.067(11) -0.047(10) 0.015(8)
O30 0.092(4) 0.057(3) 0.063(3) -0.036(3) -0.001(3) -0.018(3)
C401 0.120(11) 0.213(18) 0.094(9) -0.067(10) 0.016(8) -0.065(11)
C402 0.188(11) 0.119(9) 0.074(6) -0.065(6) 0.037(7) -0.070(8)
N40 0.105(6) 0.081(5) 0.049(4) -0.037(3) 0.026(4) -0.045(5)
C40 0.100(7) 0.050(4) 0.045(4) -0.017(3) 0.007(4) -0.028(4)
O40 0.090(4) 0.061(3) 0.039(2) -0.022(2) 0.009(3) -0.023(3)
C501 0.30(2) 0.130(13) 0.093(9) -0.043(9) -0.086(12) -0.003(14)
C502 0.292(18) 0.138(13) 0.148(12) -0.062(10) -0.073(12) -0.006(12)
N50 0.244(14) 0.070(6) 0.073(5) -0.036(5) -0.057(7) 0.023(7)
C50 0.121(8) 0.061(5) 0.053(5) -0.029(4) 0.006(5) -0.003(5)
O50 0.093(4) 0.065(4) 0.041(3) -0.023(2) 0.002(3) -0.008(3)
C601 0.31(3) 0.142(17) 0.164(17) -0.037(13) -0.12(2) 0.032(18)
C602 0.114(13) 0.162(17) 0.30(3) -0.115(18) -0.034(15) -0.029(12)
N60 0.075(6) 0.091(7) 0.167(10) -0.062(7) -0.035(7) -0.004(5)
C60 0.097(8) 0.087(7) 0.095(7) -0.060(6) -0.030(6) 0.000(6)
O60 0.087(4) 0.066(4) 0.056(3) -0.036(3) -0.003(3) -0.017(3)

loop_
_atom_type_symbol
_atom_type_description
_atom_type_scat_dispersion_real
_atom_type_scat_dispersion_imag
_atom_type_scat_source
C C 0.0181 0.0091 'International Tables Vol C Tables 4.2.6.8 and 6.1.1.4'
H H 0 0 'International Tables Vol C Tables 4.2.6.8 and 6.1.1.4'
N N 0.0311 0.018 'International Tables Vol C Tables 4.2.6.8 and 6.1.1.4'
O O 0.0492 0.0322 'International Tables Vol C Tables 4.2.6.8 and 6.1.1.4'
S S 0.3331 0.5567 'International Tables Vol C Tables 4.2.6.8 and 6.1.1.4'
Ca Ca 0.3641 1.2855 'International Tables Vol C Tables 4.2.6.8 and 6.1.1.4'
Mn Mn -0.5299 2.8052 'International Tables Vol C Tables 4.2.6.8 and 6.1.1.4'

loop_
_exptl_crystal_face_index_h
_exptl_crystal_face_index_k
_exptl_crystal_face_index_l
_exptl_crystal_face_perp_dist
-1 0 -1 0.0908
1 0 1 0.0526
-1 0 0 0.07
1 0 0 0.0936
0 0 1 0.0482
0 0 -1 0.1426
0 1 1 0.0481
0 1 0 0.0616
0 1 -1 0.0986
0 -1 0 0.0539
0 -1 -1 0.1274

loop_
_geom_angle_atom_site_label_1
_geom_angle_atom_site_label_2
_geom_angle_atom_site_label_3
_geom_angle
O41 Mn1 O51 76.21(19)
O41 Mn1 O81 138.78(17)
O51 Mn1 O81 88.92(19)
O41 Mn1 O11 91.00(19)
O51 Mn1 O11 138.10(19)
O81 Mn1 O11 74.73(19)
O41 Mn1 S5 135.00(14)
O51 Mn1 S5 78.98(15)
O81 Mn1 S5 76.71(14)
O11 Mn1 S5 131.28(14)
O41 Mn1 S1 78.80(13)
O51 Mn1 S1 137.54(13)
O81 Mn1 S1 131.30(14)
O11 Mn1 S1 75.45(13)
S5 Mn1 S1 95.77(6)
O71 Mn2 O21 77.32(19)
O71 Mn2 O81 88.6(2)
O21 Mn2 O81 136.02(17)
O71 Mn2 O11 138.10(17)
O21 Mn2 O11 88.85(19)
O81 Mn2 O11 74.29(19)
O71 Mn2 S2 137.12(15)
O21 Mn2 S2 78.67(15)
O81 Mn2 S2 132.34(14)
O11 Mn2 S2 75.71(14)
O71 Mn2 S8 78.81(12)
O21 Mn2 S8 139.01(13)
O81 Mn2 S8 75.57(12)
O11 Mn2 S8 130.22(14)
S2 Mn2 S8 97.50(6)
O21 Ca1 O30 83.41(18)
O21 Ca1 O71 66.28(17)
O30 Ca1 O71 82.25(18)
O21 Ca1 O40 143.9(2)
O30 Ca1 O40 82.72(18)
O71 Ca1 O40 143.45(18)
O21 Ca1 O61 124.72(17)
O30 Ca1 O61 141.06(19)
O71 Ca1 O61 85.82(17)
O40 Ca1 O61 85.29(18)
O21 Ca1 O31 84.41(16)
O30 Ca1 O31 141.5(2)
O71 Ca1 O31 124.97(15)
O40 Ca1 O31 86.01(16)
O61 Ca1 O31 73.81(16)
O21 Ca1 S7 129.32(12)
O30 Ca1 S7 72.18(16)
O71 Ca1 S7 66.90(12)
O40 Ca1 S7 76.82(14)
O61 Ca1 S7 69.03(12)
O31 Ca1 S7 139.99(13)
O21 Ca1 S3 67.42(13)
O30 Ca1 S3 73.99(15)
O71 Ca1 S3 129.70(14)
O40 Ca1 S3 76.72(16)
O61 Ca1 S3 138.14(12)
O31 Ca1 S3 67.57(12)
S7 Ca1 S3 139.09(6)
O31 Ca2 O51 124.35(16)
O31 Ca2 O41 85.52(17)
O51 Ca2 O41 64.95(17)
O31 Ca2 O61 75.53(17)
O51 Ca2 O61 83.87(16)
O41 Ca2 O61 124.46(15)
O31 Ca2 O50 91.19(18)
O51 Ca2 O50 140.3(2)
O41 Ca2 O50 143.34(17)
O61 Ca2 O50 89.55(17)
O31 Ca2 O60 142.06(18)
O51 Ca2 O60 80.16(18)
O41 Ca2 O60 79.94(18)
O61 Ca2 O60 140.6(2)
O50 Ca2 O60 80.57(19)
O31 Ca2 S4 69.70(11)
O51 Ca2 S4 128.25(13)
O41 Ca2 S4 67.60(11)
O61 Ca2 S4 142.20(14)
O50 Ca2 S4 77.01(14)
O60 Ca2 S4 72.36(15)
O31 Ca2 S6 141.23(13)
O51 Ca2 S6 67.02(14)
O41 Ca2 S6 127.33(14)
O61 Ca2 S6 68.84(14)
O50 Ca2 S6 74.10(15)
O60 Ca2 S6 71.79(15)
S4 Ca2 S6 136.82(6)
C11 O11 Mn1 124.2(4)
C11 O11 Mn2 123.4(4)
Mn1 O11 Mn2 100.4(2)
O11 C11 C12 122.1(6)
O11 C11 C16 121.9(6)
C12 C11 C16 115.9(6)
C13 C12 C11 122.0(6)
C13 C12 S2 120.1(5)
C11 C12 S2 117.9(5)
C12 C13 C14 122.5(7)
C12 C13 H13 118.7
C14 C13 H13 118.7
C13 C14 C15 115.8(7)
C13 C14 C141 122.4(7)
C15 C14 C141 121.8(7)
C142 C141 C146 120.9(15)
C142 C141 C14 118.9(12)
C146 C141 C14 116.0(11)
C142 C141 C144 112.0(18)
C14 C141 C144 109.5(12)
C146 C141 C147 113.5(14)
C14 C141 C147 108.1(10)
C146 C141 C145 106.3(16)
C14 C141 C145 105.8(11)
C147 C141 C145 106.5(13)
C142 C141 C143 101.6(16)
C14 C141 C143 109.5(11)
C144 C141 C143 104.1(17)
C141 C142 H14A 109.5
C141 C142 H14B 109.5
H14A C142 H14B 109.5
C141 C142 H14C 109.5
H14A C142 H14C 109.5
H14B C142 H14C 109.5
C141 C143 H14D 109.5
C141 C143 H14E 109.5
H14D C143 H14E 109.5
C141 C143 H14F 109.5
H14D C143 H14F 109.5
H14E C143 H14F 109.5
C141 C144 H14G 109.5
C141 C144 H14H 109.5
H14G C144 H14H 109.5
C141 C144 H14I 109.5
H14G C144 H14I 109.5
H14H C144 H14I 109.5
C141 C145 H14J 109.5
C141 C145 H14K 109.5
H14J C145 H14K 109.5
C141 C145 H14L 109.5
H14J C145 H14L 109.5
H14K C145 H14L 109.5
C141 C146 H14M 109.5
C141 C146 H14N 109.5
H14M C146 H14N 109.5
C141 C146 H14O 109.5
H14M C146 H14O 109.5
H14N C146 H14O 109.5
C141 C147 H14P 109.5
C141 C147 H14Q 109.5
H14P C147 H14Q 109.5
C141 C147 H14R 109.5
H14P C147 H14R 109.5
H14Q C147 H14R 109.5
C16 C15 C14 122.3(7)
C16 C15 H15 118.8
C14 C15 H15 118.8
C15 C16 C11 121.4(7)
C15 C16 S1 120.0(5)
C11 C16 S1 118.6(6)
C42 S1 C16 104.1(3)
C42 S1 Mn1 93.1(2)
C16 S1 Mn1 95.1(2)
C21 O21 Mn2 125.5(4)
C21 O21 Ca1 130.9(4)
Mn2 O21 Ca1 103.2(2)
O21 C21 C22 123.9(6)
O21 C21 C26 122.8(6)
C22 C21 C26 113.3(7)
C23 C22 C21 123.5(6)
C23 C22 S3 119.0(5)
C21 C22 S3 117.5(6)
C22 C23 C24 122.6(7)
C22 C23 H23 118.7
C24 C23 H23 118.7
C25 C24 C23 113.5(7)
C25 C24 C241 124.6(7)
C23 C24 C241 121.7(7)
C242 C241 C24 115.1(8)
C242 C241 C244 106.9(12)
C24 C241 C244 109.0(9)
C242 C241 C243 105.6(11)
C24 C241 C243 111.9(8)
C244 C241 C243 108.1(13)
C241 C242 H24A 109.5
C241 C242 H24B 109.5
H24A C242 H24B 109.5
C241 C242 H24C 109.5
H24A C242 H24C 109.5
H24B C242 H24C 109.5
C241 C243 H24D 109.5
C241 C243 H24E 109.5
H24D C243 H24E 109.5
C241 C243 H24F 109.5
H24D C243 H24F 109.5
H24E C243 H24F 109.5
C241 C244 H24G 109.5
C241 C244 H24H 109.5
H24G C244 H24H 109.5
C241 C244 H24I 109.5
H24G C244 H24I 109.5
H24H C244 H24I 109.5
C26 C25 C24 124.9(6)
C26 C25 H25 117.6
C24 C25 H25 117.6
C25 C26 C21 122.1(6)
C25 C26 S2 119.2(5)
C21 C26 S2 118.6(6)
C26 S2 C12 103.8(3)
C26 S2 Mn2 94.2(3)
C12 S2 Mn2 95.4(3)
C31 O31 Ca2 128.9(4)
C31 O31 Ca1 128.7(4)
Ca2 O31 Ca1 102.35(18)
O31 C31 C36 124.4(5)
O31 C31 C32 123.6(7)
C36 C31 C32 112.0(6)
C33 C32 C31 123.5(7)
C33 C32 S4 117.0(5)
C31 C32 S4 119.5(6)
C34 C33 C32 122.7(6)
C34 C33 H33 118.6
C32 C33 H33 118.6
C33 C34 C35 115.9(7)
C33 C34 C341 121.6(6)
C35 C34 C341 122.4(7)
C342 C341 C343 111.2(10)
C342 C341 C34 112.3(7)
C343 C341 C34 112.5(7)
C342 C341 C344 104.5(7)
C343 C341 C344 108.9(9)
C34 C341 C344 107.1(8)
C341 C342 H34A 109.5
C341 C342 H34B 109.5
H34A C342 H34B 109.5
C341 C342 H34C 109.5
H34A C342 H34C 109.5
H34B C342 H34C 109.5
C341 C343 H34D 109.5
C341 C343 H34E 109.5
H34D C343 H34E 109.5
C341 C343 H34F 109.5
H34D C343 H34F 109.5
H34E C343 H34F 109.5
C341 C344 H34G 109.5
C341 C344 H34H 109.5
H34G C344 H34H 109.5
C341 C344 H34I 109.5
H34G C344 H34I 109.5
H34H C344 H34I 109.5
C34 C35 C36 122.3(8)
C34 C35 H35 118.8
C36 C35 H35 118.8
C35 C36 C31 123.3(6)
C35 C36 S3 118.3(6)
C31 C36 S3 118.3(5)
C22 S3 C36 101.8(3)
C22 S3 Ca1 99.3(3)
C36 S3 Ca1 100.6(3)
C41 O41 Mn1 125.0(4)
C41 O41 Ca2 131.2(4)
Mn1 O41 Ca2 103.72(18)
O41 C41 C46 122.0(6)
O41 C41 C42 122.3(6)
C46 C41 C42 115.7(6)
C43 C42 C41 121.4(6)
C43 C42 S1 118.0(5)
C41 C42 S1 120.5(5)
C42 C43 C44 122.5(6)
C42 C43 H43 118.7
C44 C43 H43 118.7
C45 C44 C43 115.8(7)
C45 C44 C441 124.1(7)
C43 C44 C441 120.0(7)
C44 C441 C444 112.0(7)
C44 C441 C442 108.7(8)
C444 C441 C442 108.9(7)
C44 C441 C443 109.4(7)
C444 C441 C443 108.0(10)
C442 C441 C443 109.9(10)
C441 C442 H44A 109.5
C441 C442 H44B 109.5
H44A C442 H44B 109.5
C441 C442 H44C 109.5
H44A C442 H44C 109.5
H44B C442 H44C 109.5
C441 C443 H44D 109.5
C441 C443 H44E 109.5
H44D C443 H44E 109.5
C441 C443 H44F 109.5
H44D C443 H44F 109.5
H44E C443 H44F 109.5
C441 C444 H44G 109.5
C441 C444 H44H 109.5
H44G C444 H44H 109.5
C441 C444 H44I 109.5
H44G C444 H44I 109.5
H44H C444 H44I 109.5
C46 C45 C44 123.1(6)
C46 C45 H45 118.5
C44 C45 H45 118.5
C45 C46 C41 121.4(6)
C45 C46 S4 119.7(5)
C41 C46 S4 118.9(5)
C32 S4 C46 101.8(3)
C32 S4 Ca2 97.5(2)
C46 S4 Ca2 99.8(2)
C51 O51 Mn1 123.6(4)
C51 O51 Ca2 132.5(4)
Mn1 O51 Ca2 103.4(2)
O51 C51 C52 121.9(7)
O51 C51 C56 124.5(7)
C52 C51 C56 113.6(7)
C53 C52 C51 123.4(8)
C53 C52 S6 118.1(6)
C51 C52 S6 118.4(7)
C52 C53 C54 121.6(9)
C52 C53 H53 119.2
C54 C53 H53 119.2
C53 C54 C55 116.1(9)
C53 C54 C541 120.3(10)
C55 C54 C541 123.2(9)
C54 C541 C542 115.3(10)
C54 C541 C544 108.7(10)
C542 C541 C544 104.8(11)
C54 C541 C543 109.3(10)
C542 C541 C543 111.0(10)
C544 C541 C543 107.4(9)
C541 C542 H54A 109.5
C541 C542 H54B 109.5
H54A C542 H54B 109.5
C541 C542 H54C 109.5
H54A C542 H54C 109.5
H54B C542 H54C 109.5
C541 C543 H54D 109.5
C541 C543 H54E 109.5
H54D C543 H54E 109.5
C541 C543 H54F 109.5
H54D C543 H54F 109.5
H54E C543 H54F 109.5
C541 C544 H54G 109.5
C541 C544 H54H 109.5
H54G C544 H54H 109.5
C541 C544 H54I 109.5
H54G C544 H54I 109.5
H54H C544 H54I 109.5
C56 C55 C54 122.5(8)
C56 C55 H55 118.7
C54 C55 H55 118.7
C55 C56 C51 122.6(7)
C55 C56 S5 118.5(6)
C51 C56 S5 118.7(6)
C56 S5 C82 104.6(3)
C56 S5 Mn1 93.8(3)
C82 S5 Mn1 94.5(3)
C61 O61 Ca2 127.9(4)
C61 O61 Ca1 129.4(4)
Ca2 O61 Ca1 102.8(2)
O61 C61 C66 126.0(6)
O61 C61 C62 123.0(7)
C66 C61 C62 111.0(6)
C63 C62 C61 122.2(7)
C63 C62 S7 118.1(5)
C61 C62 S7 119.6(6)
C64 C63 C62 124.9(7)
C64 C63 H63 117.6
C62 C63 H63 117.6
C63 C64 C65 113.7(8)
C63 C64 C641 122.4(7)
C65 C64 C641 123.9(8)
C643 C641 C644 110.3(11)
C643 C641 C64 113.1(8)
C644 C641 C64 109.4(9)
C643 C641 C642 105.6(11)
C644 C641 C642 109.6(12)
C64 C641 C642 108.7(9)
C641 C642 H64A 109.5
C641 C642 H64B 109.5
H64A C642 H64B 109.5
C641 C642 H64C 109.5
H64A C642 H64C 109.5
H64B C642 H64C 109.5
C641 C643 H64D 109.5
C641 C643 H64E 109.5
H64D C643 H64E 109.5
C641 C643 H64F 109.5
H64D C643 H64F 109.5
H64E C643 H64F 109.5
C641 C644 H64G 109.5
C641 C644 H64H 109.5
H64G C644 H64H 109.5
C641 C644 H64I 109.5
H64G C644 H64I 109.5
H64H C644 H64I 109.5
C66 C65 C64 123.8(8)
C66 C65 H65 118.1
C64 C65 H65 118.1
C65 C66 C61 124.4(6)
C65 C66 S6 117.5(6)
C61 C66 S6 117.9(5)
C66 S6 C52 100.4(3)
C66 S6 Ca2 99.1(3)
C52 S6 Ca2 99.2(3)
C71 O71 Mn2 123.9(4)
C71 O71 Ca1 133.1(4)
Mn2 O71 Ca1 102.83(18)
O71 C71 C72 124.2(6)
O71 C71 C76 120.9(6)
C72 C71 C76 114.8(6)
C73 C72 C71 123.2(7)
C73 C72 S8 117.6(5)
C71 C72 S8 119.2(5)
C72 C73 C74 120.9(7)
C72 C73 H73 119.6
C74 C73 H73 119.6
C75 C74 C73 116.7(7)
C75 C74 C741 121.4(7)
C73 C74 C741 121.8(7)
C742 C741 C744 111.0(15)
C742 C741 C746 131.9(15)
C745 C741 C746 115.9(16)
C745 C741 C747 97.9(14)
C746 C741 C747 108.9(16)
C742 C741 C74 114.0(11)
C744 C741 C74 108.8(10)
C745 C741 C74 113.6(10)
C746 C741 C74 113.8(12)
C747 C741 C74 104.8(10)
C742 C741 C743 111.6(16)
C744 C741 C743 103.4(16)
C74 C741 C743 107.3(11)
C741 C742 H74A 109.5
C741 C742 H74B 109.5
H74A C742 H74B 109.5
C741 C742 H74C 109.5
H74A C742 H74C 109.5
H74B C742 H74C 109.5
C741 C743 H74D 109.5
C741 C743 H74E 109.5
H74D C743 H74E 109.5
C741 C743 H74F 109.5
H74D C743 H74F 109.5
H74E C743 H74F 109.5
C741 C744 H74G 109.5
C741 C744 H74H 109.5
H74G C744 H74H 109.5
C741 C744 H74I 109.5
H74G C744 H74I 109.5
H74H C744 H74I 109.5
C741 C745 H74J 109.5
C741 C745 H74K 109.5
H74J C745 H74K 109.5
C741 C745 H74L 109.5
H74J C745 H74L 109.5
H74K C745 H74L 109.5
C741 C746 H74M 109.5
C741 C746 H74N 109.5
H74M C746 H74N 109.5
C741 C746 H74O 109.5
H74M C746 H74O 109.5
H74N C746 H74O 109.5
C741 C747 H74P 109.5
C741 C747 H74Q 109.5
H74P C747 H74Q 109.5
C741 C747 H74R 109.5
H74P C747 H74R 109.5
H74Q C747 H74R 109.5
C76 C75 C74 122.0(7)
C76 C75 H75 119
C74 C75 H75 119
C75 C76 C71 122.3(6)
C75 C76 S7 119.9(5)
C71 C76 S7 117.8(5)
C62 S7 C76 100.8(3)
C62 S7 Ca1 98.8(2)
C76 S7 Ca1 100.6(2)
C81 O81 Mn1 120.9(4)
C81 O81 Mn2 122.8(4)
Mn1 O81 Mn2 100.6(2)
O81 C81 C82 124.1(6)
O81 C81 C86 121.9(6)
C82 C81 C86 114.0(6)
C83 C82 C81 123.4(6)
C83 C82 S5 119.4(5)
C81 C82 S5 117.0(5)
C82 C83 C84 121.4(7)
C82 C83 H83 119.3
C84 C83 H83 119.3
C85 C84 C83 116.7(6)
C85 C84 C841 121.2(6)
C83 C84 C841 122.1(7)
C843 C841 C84 110.8(7)
C843 C841 C844 112.2(10)
C84 C841 C844 107.7(8)
C843 C841 C842 109.9(9)
C84 C841 C842 112.4(6)
C844 C841 C842 103.7(9)
C841 C842 H84A 109.5
C841 C842 H84B 109.5
H84A C842 H84B 109.5
C841 C842 H84C 109.5
H84A C842 H84C 109.5
H84B C842 H84C 109.5
C841 C843 H84D 109.5
C841 C843 H84E 109.5
H84D C843 H84E 109.5
C841 C843 H84F 109.5
H84D C843 H84F 109.5
H84E C843 H84F 109.5
C841 C844 H84G 109.5
C841 C844 H84H 109.5
H84G C844 H84H 109.5
C841 C844 H84I 109.5
H84G C844 H84I 109.5
H84H C844 H84I 109.5
C86 C85 C84 122.8(6)
C86 C85 H85 118.6
C84 C85 H85 118.6
C85 C86 C81 121.5(6)
C85 C86 S8 120.7(5)
C81 C86 S8 117.3(5)
C86 S8 C72 104.2(3)
C86 S8 Mn2 95.5(2)
C72 S8 Mn2 93.5(2)
N10 C101 H10A 109.5
N10 C101 H10B 109.5
H10A C101 H10B 109.5
N10 C101 H10C 109.5
H10A C101 H10C 109.5
H10B C101 H10C 109.5
N10 C102 H10D 109.5
N10 C102 H10E 109.5
H10D C102 H10E 109.5
N10 C102 H10F 109.5
H10D C102 H10F 109.5
H10E C102 H10F 109.5
C10 N10 C101 118.0(14)
C10 N10 C102 123.3(15)
C101 N10 C102 118.7(9)
O10 C10 N10 125(2)
O10 C10 H10 117.7
N10 C10 H10 117.7
N20 C201 H20A 109.5
N20 C201 H20B 109.5
H20A C201 H20B 109.5
N20 C201 H20C 109.5
H20A C201 H20C 109.5
H20B C201 H20C 109.5
N20 C202 H20D 109.5
N20 C202 H20E 109.5
H20D C202 H20E 109.5
N20 C202 H20F 109.5
H20D C202 H20F 109.5
H20E C202 H20F 109.5
C20 N20 C201 114.7(11)
C20 N20 C202 125.0(12)
C201 N20 C202 119.1(10)
O20 C20 N20 118.6(18)
O20 C20 H20 120.7
N20 C20 H20 120.7
N30 C301 H30A 109.5
N30 C301 H30B 109.5
H30A C301 H30B 109.5
N30 C301 H30C 109.5
H30A C301 H30C 109.5
H30B C301 H30C 109.5
N30 C302 H30D 109.5
N30 C302 H30E 109.5
H30D C302 H30E 109.5
N30 C302 H30F 109.5
H30D C302 H30F 109.5
H30E C302 H30F 109.5
C30 N30 C301 127.0(15)
C30 N30 C302 107.9(15)
C301 N30 C302 122.9(16)
O30 C30 N30 131.3(14)
O30 C30 H30 114.3
N30 C30 H30 114.3
C30' O30 Ca1 136.7(16)
C30 O30 Ca1 152.8(8)
N30' C303 H30G 109.5
N30' C303 H30H 109.5
H30G C303 H30H 109.5
N30' C303 H30I 109.5
H30G C303 H30I 109.5
H30H C303 H30I 109.5
N30' C304 H30J 109.5
N30' C304 H30K 109.5
H30J C304 H30K 109.5
N30' C304 H30L 109.5
H30J C304 H30L 109.5
H30K C304 H30L 109.5
C30' N30' C304 111(2)
C30' N30' C303 115(2)
C304 N30' C303 115(2)
O30 C30' N30' 133(3)
O30 C30' H30' 113.6
N30' C30' H30' 113.6
N40 C401 H40A 109.5
N40 C401 H40B 109.5
H40A C401 H40B 109.5
N40 C401 H40C 109.5
H40A C401 H40C 109.5
H40B C401 H40C 109.5
N40 C402 H40D 109.5
N40 C402 H40E 109.5
H40D C402 H40E 109.5
N40 C402 H40F 109.5
H40D C402 H40F 109.5
H40E C402 H40F 109.5
C40 N40 C402 121.0(8)
C40 N40 C401 120.3(7)
C402 N40 C401 118.5(9)
O40 C40 N40 124.5(8)
O40 C40 H40 117.7
N40 C40 H40 117.7
C40 O40 Ca1 118.8(5)
N50 C501 H50A 109.5
N50 C501 H50B 109.5
H50A C501 H50B 109.5
N50 C501 H50C 109.5
H50A C501 H50C 109.5
H50B C501 H50C 109.5
N50 C502 H50D 109.5
N50 C502 H50E 109.5
H50D C502 H50E 109.5
N50 C502 H50F 109.5
H50D C502 H50F 109.5
H50E C502 H50F 109.5
C50 N50 C501 123.7(10)
C50 N50 C502 118.1(10)
C501 N50 C502 118.2(11)
O50 C50 N50 127.9(9)
O50 C50 H50 116
N50 C50 H50 116
C50 O50 Ca2 122.3(6)
N60 C601 H60A 109.5
N60 C601 H60B 109.5
H60A C601 H60B 109.5
N60 C601 H60C 109.5
H60A C601 H60C 109.5
H60B C601 H60C 109.5
N60 C602 H60D 109.5
N60 C602 H60E 109.5
H60D C602 H60E 109.5
N60 C602 H60F 109.5
H60D C602 H60F 109.5
H60E C602 H60F 109.5
C60 N60 C601 128.1(16)
C60 N60 C602 125.6(15)
C601 N60 C602 104.8(14)
O60 C60 N60 126.5(12)
O60 C60 H60 116.7
N60 C60 H60 116.7
C60 O60 Ca2 120.0(5)

loop_
_geom_bond_atom_site_label_1
_geom_bond_atom_site_label_2
_geom_bond_distance
Mn1 O41 2.084(4)
Mn1 O51 2.105(5)
Mn1 O81 2.143(4)
Mn1 O11 2.146(5)
Mn1 S5 2.659(2)
Mn1 S1 2.696(2)
Mn2 O71 2.092(5)
Mn2 O21 2.095(5)
Mn2 O81 2.154(5)
Mn2 O11 2.157(4)
Mn2 S2 2.665(2)
Mn2 S8 2.6785(19)
Ca1 O21 2.385(5)
Ca1 O30 2.395(5)
Ca1 O71 2.400(4)
Ca1 O40 2.402(5)
Ca1 O61 2.419(5)
Ca1 O31 2.472(4)
Ca1 S7 2.953(2)
Ca1 S3 2.963(2)
Ca2 O31 2.378(5)
Ca2 O51 2.402(5)
Ca2 O41 2.412(5)
Ca2 O61 2.418(4)
Ca2 O50 2.433(5)
Ca2 O60 2.478(5)
Ca2 S4 2.956(2)
Ca2 S6 2.962(3)
O11 C11 1.314(8)
C11 C12 1.410(10)
C11 C16 1.412(9)
C12 C13 1.376(10)
C12 S2 1.796(7)
C13 C14 1.397(11)
C13 H13 0.95
C14 C15 1.410(12)
C14 C141 1.509(12)
C141 C142 1.460(16)
C141 C146 1.483(15)
C141 C144 1.526(17)
C141 C147 1.549(15)
C141 C145 1.550(17)
C141 C143 1.589(16)
C142 H14A 0.98
C142 H14B 0.98
C142 H14C 0.98
C143 H14D 0.98
C143 H14E 0.98
C143 H14F 0.98
C144 H14G 0.98
C144 H14H 0.98
C144 H14I 0.98
C145 H14J 0.98
C145 H14K 0.98
C145 H14L 0.98
C146 H14M 0.98
C146 H14N 0.98
C146 H14O 0.98
C147 H14P 0.98
C147 H14Q 0.98
C147 H14R 0.98
C15 C16 1.385(10)
C15 H15 0.95
C16 S1 1.785(7)
S1 C42 1.784(6)
O21 C21 1.275(8)
C21 C22 1.426(10)
C21 C26 1.460(9)
C22 C23 1.358(11)
C22 S3 1.783(7)
C23 C24 1.459(10)
C23 H23 0.95
C24 C25 1.392(11)
C24 C241 1.513(12)
C241 C242 1.503(15)
C241 C244 1.517(17)
C241 C243 1.522(16)
C242 H24A 0.98
C242 H24B 0.98
C242 H24C 0.98
C243 H24D 0.98
C243 H24E 0.98
C243 H24F 0.98
C244 H24G 0.98
C244 H24H 0.98
C244 H24I 0.98
C25 C26 1.360(10)
C25 H25 0.95
C26 S2 1.790(7)
O31 C31 1.304(8)
C31 C36 1.423(10)
C31 C32 1.440(8)
C32 C33 1.394(11)
C32 S4 1.794(7)
C33 C34 1.375(11)
C33 H33 0.95
C34 C35 1.398(10)
C34 C341 1.546(11)
C341 C342 1.479(12)
C341 C343 1.491(14)
C341 C344 1.611(14)
C342 H34A 0.98
C342 H34B 0.98
C342 H34C 0.98
C343 H34D 0.98
C343 H34E 0.98
C343 H34F 0.98
C344 H34G 0.98
C344 H34H 0.98
C344 H34I 0.98
C35 C36 1.403(11)
C35 H35 0.95
C36 S3 1.784(6)
O41 C41 1.315(8)
C41 C46 1.418(9)
C41 C42 1.433(9)
C42 C43 1.385(10)
C43 C44 1.409(10)
C43 H43 0.95
C44 C45 1.398(10)
C44 C441 1.509(11)
C441 C444 1.535(12)
C441 C442 1.536(14)
C441 C443 1.573(16)
C442 H44A 0.98
C442 H44B 0.98
C442 H44C 0.98
C443 H44D 0.98
C443 H44E 0.98
C443 H44F 0.98
C444 H44G 0.98
C444 H44H 0.98
C444 H44I 0.98
C45 C46 1.389(10)
C45 H45 0.95
C46 S4 1.799(7)
O51 C51 1.269(9)
C51 C52 1.431(11)
C51 C56 1.437(11)
C52 C53 1.384(12)
C52 S6 1.794(8)
C53 C54 1.397(13)
C53 H53 0.95
C54 C55 1.422(13)
C54 C541 1.499(14)
C541 C542 1.508(18)
C541 C544 1.617(18)
C541 C543 1.659(17)
C542 H54A 0.98
C542 H54B 0.98
C542 H54C 0.98
C543 H54D 0.98
C543 H54E 0.98
C543 H54F 0.98
C544 H54G 0.98
C544 H54H 0.98
C544 H54I 0.98
C55 C56 1.364(12)
C55 H55 0.95
C56 S5 1.784(8)
S5 C82 1.800(6)
O61 C61 1.287(9)
C61 C66 1.435(11)
C61 C62 1.457(9)
C62 C63 1.391(11)
C62 S7 1.780(8)
C63 C64 1.381(12)
C63 H63 0.95
C64 C65 1.397(11)
C64 C641 1.537(13)
C641 C643 1.482(16)
C641 C644 1.515(15)
C641 C642 1.571(17)
C642 H64A 0.98
C642 H64B 0.98
C642 H64C 0.98
C643 H64D 0.98
C643 H64E 0.98
C643 H64F 0.98
C644 H64G 0.98
C644 H64H 0.98
C644 H64I 0.98
C65 C66 1.372(11)
C65 H65 0.95
C66 S6 1.782(7)
O71 C71 1.318(8)
C71 C72 1.398(9)
C71 C76 1.430(10)
C72 C73 1.395(10)
C72 S8 1.811(7)
C73 C74 1.409(11)
C73 H73 0.95
C74 C75 1.398(10)
C74 C741 1.549(10)
C741 C742 1.478(16)
C741 C744 1.488(15)
C741 C745 1.495(15)
C741 C746 1.524(17)
C741 C747 1.546(15)
C741 C743 1.564(17)
C742 H74A 0.98
C742 H74B 0.98
C742 H74C 0.98
C743 H74D 0.98
C743 H74E 0.98
C743 H74F 0.98
C744 H74G 0.98
C744 H74H 0.98
C744 H74I 0.98
C745 H74J 0.98
C745 H74K 0.98
C745 H74L 0.98
C746 H74M 0.98
C746 H74N 0.98
C746 H74O 0.98
C747 H74P 0.98
C747 H74Q 0.98
C747 H74R 0.98
C75 C76 1.379(10)
C75 H75 0.95
C76 S7 1.805(6)
O81 C81 1.306(7)
C81 C82 1.413(10)
C81 C86 1.442(9)
C82 C83 1.384(10)
C83 C84 1.397(10)
C83 H83 0.95
C84 C85 1.391(11)
C84 C841 1.528(10)
C841 C843 1.448(14)
C841 C844 1.539(15)
C841 C842 1.542(12)
C842 H84A 0.98
C842 H84B 0.98
C842 H84C 0.98
C843 H84D 0.98
C843 H84E 0.98
C843 H84F 0.98
C844 H84G 0.98
C844 H84H 0.98
C844 H84I 0.98
C85 C86 1.380(10)
C85 H85 0.95
C86 S8 1.783(8)
C101 N10 1.395(13)
C101 H10A 0.98
C101 H10B 0.98
C101 H10C 0.98
C102 N10 1.470(14)
C102 H10D 0.98
C102 H10E 0.98
C102 H10F 0.98
N10 C10 1.264(18)
C10 O10 1.24(3)
C10 H10 0.95
C201 N20 1.403(13)
C201 H20A 0.98
C201 H20B 0.98
C201 H20C 0.98
C202 N20 1.469(14)
C202 H20D 0.98
C202 H20E 0.98
C202 H20F 0.98
N20 C20 1.38(2)
C20 O20 1.348(17)
C20 H20 0.95
C301 N30 1.423(16)
C301 H30A 0.98
C301 H30B 0.98
C301 H30C 0.98
C302 N30 1.519(18)
C302 H30D 0.98
C302 H30E 0.98
C302 H30F 0.98
N30 C30 1.291(15)
C30 O30 1.175(12)
C30 H30 0.95
O30 C30' 1.13(3)
C303 N30' 1.51(2)
C303 H30G 0.98
C303 H30H 0.98
C303 H30I 0.98
C304 N30' 1.50(2)
C304 H30J 0.98
C304 H30K 0.98
C304 H30L 0.98
N30' C30' 1.33(2)
C30' H30' 0.95
C401 N40 1.489(14)
C401 H40A 0.98
C401 H40B 0.98
C401 H40C 0.98
C402 N40 1.439(11)
C402 H40D 0.98
C402 H40E 0.98
C402 H40F 0.98
N40 C40 1.293(10)
C40 O40 1.238(9)
C40 H40 0.95
C501 N50 1.466(13)
C501 H50A 0.98
C501 H50B 0.98
C501 H50C 0.98
C502 N50 1.475(16)
C502 H50D 0.98
C502 H50E 0.98
C502 H50F 0.98
N50 C50 1.280(12)
C50 O50 1.225(10)
C50 H50 0.95
C601 N60 1.359(18)
C601 H60A 0.98
C601 H60B 0.98
C601 H60C 0.98
C602 N60 1.410(19)
C602 H60D 0.98
C602 H60E 0.98
C602 H60F 0.98
N60 C60 1.269(11)
C60 O60 1.255(12)
C60 H60 0.95

loop_
_platon_squeeze_void_nr
_platon_squeeze_void_average_x
_platon_squeeze_void_average_y
_platon_squeeze_void_average_z
_platon_squeeze_void_volume
_platon_squeeze_void_count_electrons
1 -0.182 0.318 0.682 814.5 166.7
2 0.143 0.274 0.130 6.9 -0.7
3 0.857 0.726 0.870 6.9 -0.4
